data_7050208
loop_
_publ_author_name
'Baker, Robert J.'
'Jones, Cameron'
'Kloth, Marc'
'Mills, David P.'

_publ_section_title
;
 The reactivity of gallium(i) and indium(i) halides towards
 bipyridines, terpyridines, imino-substituted pyridines and
 bis(imino)acenaphthenes
;
_journal_issue 2
_journal_name_full 'New Journal of Chemistry'
_journal_page_first 207
_journal_paper_doi 10.1039/b310592j
_journal_volume 28
_journal_year 2004
_chemical_formula_sum 'C23 H18 Ga I3 N4'
_chemical_formula_weight 800.83
_chemical_name_systematic
;
?
;
_space_group_IT_number 2
_symmetry_cell_setting triclinic
_symmetry_space_group_name_Hall '-P 1'
_symmetry_space_group_name_H-M 'P -1'
_atom_sites_solution_hydrogens geom
_atom_sites_solution_primary direct
_atom_sites_solution_secondary difmap
_audit_creation_method SHELXL-97
_cell_angle_alpha 99.44(3)
_cell_angle_beta 97.59(3)
_cell_angle_gamma 102.53(3)
_cell_formula_units_Z 2
_cell_length_a 7.3570(15)
_cell_length_b 13.306(3)
_cell_length_c 13.759(3)
_cell_measurement_temperature 150(2)
_cell_volume 1277.2(5)
_computing_structure_refinement 'SHELXL-97 (Sheldrick, 1997)'
_computing_structure_solution 'SHELXS-97 (Sheldrick, 1990)'
_diffrn_ambient_temperature 150(2)
_diffrn_measured_fraction_theta_full 0.993
_diffrn_measured_fraction_theta_max 0.993
_diffrn_measurement_device_type 'Nonius Kappa CCD'
_diffrn_radiation_monochromator graphite
_diffrn_radiation_source 'fine-focus sealed tube'
_diffrn_radiation_type MoK\a
_diffrn_radiation_wavelength 0.71073
_diffrn_reflns_av_R_equivalents 0.0980
_diffrn_reflns_av_sigmaI/netI 0.0783
_diffrn_reflns_limit_h_max 9
_diffrn_reflns_limit_h_min -9
_diffrn_reflns_limit_k_max 16
_diffrn_reflns_limit_k_min -16
_diffrn_reflns_limit_l_max 16
_diffrn_reflns_limit_l_min -16
_diffrn_reflns_number 22859
_diffrn_reflns_theta_full 25.95
_diffrn_reflns_theta_max 25.95
_diffrn_reflns_theta_min 2.93
_exptl_absorpt_coefficient_mu 4.720
_exptl_absorpt_correction_T_max 0.898
_exptl_absorpt_correction_T_min 0.779
_exptl_absorpt_correction_type multi-scan
_exptl_absorpt_process_details 'Sortav (Blessing)'
_exptl_crystal_colour yellow
_exptl_crystal_density_diffrn 2.082
_exptl_crystal_density_method 'not measured'
_exptl_crystal_description rod
_exptl_crystal_F_000 748
_exptl_crystal_size_max 0.10
_exptl_crystal_size_mid 0.07
_exptl_crystal_size_min 0.05
_refine_diff_density_max 0.901
_refine_diff_density_min -1.239
_refine_diff_density_rms 0.227
_refine_ls_extinction_method none
_refine_ls_goodness_of_fit_ref 1.040
_refine_ls_hydrogen_treatment mixed
_refine_ls_matrix_type full
_refine_ls_number_parameters 281
_refine_ls_number_reflns 4945
_refine_ls_number_restraints 0
_refine_ls_restrained_S_all 1.040
_refine_ls_R_factor_all 0.0801
_refine_ls_R_factor_gt 0.0450
_refine_ls_shift/su_max 0.000
_refine_ls_shift/su_mean 0.000
_refine_ls_structure_factor_coef Fsqd
_refine_ls_weighting_details 'calc w=1/[\s^2^(Fo^2^)+(0.0353P)^2^+1.3780P] where P=(Fo^2^+2Fc^2^)/3'
_refine_ls_weighting_scheme calc
_refine_ls_wR_factor_gt 0.0857
_refine_ls_wR_factor_ref 0.0970
_reflns_number_gt 3543
_reflns_number_total 4945
_reflns_threshold_expression >2sigma(I)
_cod_data_source_file b310592j.txt
_cod_data_source_block compound_4
_cod_original_sg_symbol_H-M P-1
_cod_database_code 7050208

loop_
_symmetry_equiv_pos_as_xyz
'x, y, z'
'-x, -y, -z'

loop_
_atom_site_label
_atom_site_type_symbol
_atom_site_fract_x
_atom_site_fract_y
_atom_site_fract_z
_atom_site_U_iso_or_equiv
_atom_site_adp_type
_atom_site_occupancy
_atom_site_symmetry_multiplicity
_atom_site_calc_flag
_atom_site_refinement_flags
_atom_site_disorder_assembly
_atom_site_disorder_group
I1 I 0.30048(7) 0.51971(4) 0.29720(3) 0.03498(15) Uani 1 1 d . . .
I2 I 0.78557(7) 0.40924(4) 0.40348(3) 0.03701(16) Uani 1 1 d . . .
I3 I 0.12907(7) 0.19330(4) -0.22844(3) 0.03275(15) Uani 1 1 d . . .
Ga1 Ga 0.47907(10) 0.37615(6) 0.28431(5) 0.02248(19) Uani 1 1 d . . .
N1 N 0.3141(8) 0.2784(4) 0.3603(4) 0.0234(13) Uani 1 1 d . . .
N2 N 0.3855(7) 0.2416(4) 0.1826(4) 0.0206(12) Uani 1 1 d . . .
N3 N 0.5966(7) 0.4143(4) 0.1585(4) 0.0234(13) Uani 1 1 d . . .
N4 N 0.5607(15) 0.0345(8) 0.3667(8) 0.086(3) Uani 1 1 d . . .
C1 C 0.2780(10) 0.3091(6) 0.4533(5) 0.0296(17) Uani 1 1 d . . .
H1 H 0.3300 0.3797 0.4876 0.036 Uiso 1 1 calc R . .
C2 C 0.1684(11) 0.2407(6) 0.4988(5) 0.0379(19) Uani 1 1 d . . .
H2 H 0.1442 0.2639 0.5638 0.045 Uiso 1 1 calc R . .
C3 C 0.0928(11) 0.1373(6) 0.4497(5) 0.0342(18) Uani 1 1 d . . .
H3 H 0.0159 0.0893 0.4805 0.041 Uiso 1 1 calc R . .
C4 C 0.1309(10) 0.1046(6) 0.3545(5) 0.0287(16) Uani 1 1 d . . .
H4 H 0.0823 0.0339 0.3198 0.034 Uiso 1 1 calc R . .
C5 C 0.2401(9) 0.1768(5) 0.3120(4) 0.0206(15) Uani 1 1 d . . .
C6 C 0.2862(9) 0.1564(5) 0.2094(4) 0.0185(14) Uani 1 1 d . . .
C7 C 0.2307(9) 0.0605(5) 0.1435(5) 0.0222(15) Uani 1 1 d . . .
H7 H 0.1636 0.0002 0.1636 0.027 Uiso 1 1 calc R . .
C8 C 0.2745(9) 0.0527(5) 0.0461(4) 0.0189(14) Uani 1 1 d . . .
C9 C 0.3728(9) 0.1444(5) 0.0210(5) 0.0225(15) Uani 1 1 d . . .
H9 H 0.4011 0.1425 -0.0445 0.027 Uiso 1 1 calc R . .
C10 C 0.4290(9) 0.2373(5) 0.0900(4) 0.0204(15) Uani 1 1 d . . .
C11 C 0.5425(9) 0.3366(5) 0.0739(5) 0.0207(15) Uani 1 1 d . . .
C12 C 0.5975(9) 0.3535(5) -0.0150(5) 0.0268(16) Uani 1 1 d . . .
H12 H 0.5542 0.3010 -0.0743 0.032 Uiso 1 1 calc R . .
C13 C 0.7182(10) 0.4495(6) -0.0156(5) 0.0310(17) Uani 1 1 d . . .
H13 H 0.7620 0.4624 -0.0754 0.037 Uiso 1 1 calc R . .
C14 C 0.7738(10) 0.5252(6) 0.0693(5) 0.0304(17) Uani 1 1 d . . .
H14 H 0.8553 0.5910 0.0686 0.036 Uiso 1 1 calc R . .
C15 C 0.7114(10) 0.5059(5) 0.1563(5) 0.0274(16) Uani 1 1 d . . .
H15 H 0.7510 0.5587 0.2155 0.033 Uiso 1 1 calc R . .
C16 C 0.2176(9) -0.0482(5) -0.0268(5) 0.0222(15) Uani 1 1 d . . .
C17 C 0.1228(9) -0.1410(5) -0.0008(5) 0.0252(16) Uani 1 1 d . . .
H17 H 0.0971 -0.1393 0.0653 0.030 Uiso 1 1 calc R . .
C18 C 0.0665(10) -0.2345(5) -0.0696(5) 0.0269(16) Uani 1 1 d . . .
H18 H -0.0009 -0.2957 -0.0510 0.032 Uiso 1 1 calc R . .
C19 C 0.1068(10) -0.2401(6) -0.1655(5) 0.0297(17) Uani 1 1 d . . .
H19 H 0.0685 -0.3047 -0.2128 0.036 Uiso 1 1 calc R . .
C20 C 0.2040(10) -0.1502(5) -0.1911(5) 0.0266(16) Uani 1 1 d . . .
H20 H 0.2342 -0.1535 -0.2564 0.032 Uiso 1 1 calc R . .
C21 C 0.2584(9) -0.0549(5) -0.1238(5) 0.0239(15) Uani 1 1 d . . .
H21 H 0.3237 0.0061 -0.1437 0.029 Uiso 1 1 calc R . .
C22 C 0.4164(14) -0.1605(8) 0.3722(8) 0.071(3) Uani 1 1 d . . .
H22A H 0.4119 -0.1675 0.4417 0.106 Uiso 1 1 calc R . .
H22B H 0.4944 -0.2047 0.3437 0.106 Uiso 1 1 calc R . .
H22C H 0.2880 -0.1827 0.3332 0.106 Uiso 1 1 calc R . .
C23 C 0.4981(15) -0.0511(10) 0.3693(8) 0.064(3) Uani 1 1 d . . .

loop_
_atom_site_aniso_label
_atom_site_aniso_U_11
_atom_site_aniso_U_22
_atom_site_aniso_U_33
_atom_site_aniso_U_23
_atom_site_aniso_U_13
_atom_site_aniso_U_12
I1 0.0449(3) 0.0327(3) 0.0330(3) 0.0095(2) 0.0152(2) 0.0141(2)
I2 0.0288(3) 0.0501(3) 0.0251(3) -0.0034(2) 0.0012(2) 0.0051(2)
I3 0.0435(3) 0.0263(3) 0.0257(3) 0.0086(2) 0.0060(2) 0.0002(2)
Ga1 0.0257(4) 0.0206(4) 0.0190(4) 0.0022(3) 0.0054(3) 0.0015(3)
N1 0.031(3) 0.023(3) 0.018(3) 0.009(2) 0.004(2) 0.006(3)
N2 0.022(3) 0.021(3) 0.018(3) 0.003(2) 0.003(2) 0.005(2)
N3 0.025(3) 0.017(3) 0.028(3) 0.005(3) 0.007(2) 0.004(3)
N4 0.103(8) 0.073(7) 0.115(8) 0.051(6) 0.062(6) 0.041(6)
C1 0.044(5) 0.025(4) 0.020(4) 0.005(3) 0.010(3) 0.008(4)
C2 0.056(5) 0.037(5) 0.020(4) 0.007(4) 0.008(3) 0.011(4)
C3 0.044(5) 0.036(5) 0.026(4) 0.014(3) 0.014(3) 0.005(4)
C4 0.037(4) 0.022(4) 0.026(4) 0.005(3) 0.010(3) 0.004(3)
C5 0.022(4) 0.022(4) 0.016(3) 0.001(3) 0.001(3) 0.007(3)
C6 0.024(4) 0.015(3) 0.020(3) 0.011(3) 0.003(3) 0.008(3)
C7 0.019(4) 0.024(4) 0.021(3) 0.002(3) 0.002(3) 0.002(3)
C8 0.017(3) 0.022(4) 0.017(3) 0.007(3) -0.001(3) 0.004(3)
C9 0.023(4) 0.029(4) 0.017(3) 0.003(3) 0.003(3) 0.011(3)
C10 0.026(4) 0.020(4) 0.016(3) 0.007(3) 0.004(3) 0.004(3)
C11 0.019(4) 0.025(4) 0.022(3) 0.009(3) 0.004(3) 0.009(3)
C12 0.027(4) 0.026(4) 0.022(4) 0.002(3) 0.003(3) -0.001(3)
C13 0.032(4) 0.036(4) 0.028(4) 0.010(3) 0.012(3) 0.011(4)
C14 0.032(4) 0.030(4) 0.031(4) 0.015(3) 0.012(3) 0.002(3)
C15 0.031(4) 0.018(4) 0.029(4) -0.001(3) 0.011(3) -0.002(3)
C16 0.023(4) 0.025(4) 0.020(3) 0.006(3) 0.002(3) 0.009(3)
C17 0.025(4) 0.026(4) 0.030(4) 0.009(3) 0.008(3) 0.015(3)
C18 0.031(4) 0.020(4) 0.028(4) 0.003(3) 0.006(3) 0.006(3)
C19 0.025(4) 0.022(4) 0.040(4) -0.003(3) -0.002(3) 0.013(3)
C20 0.031(4) 0.030(4) 0.022(4) 0.005(3) 0.005(3) 0.011(3)
C21 0.024(4) 0.021(4) 0.025(4) 0.004(3) 0.002(3) 0.005(3)
C22 0.059(7) 0.063(7) 0.094(8) 0.026(6) 0.009(6) 0.016(6)
C23 0.057(7) 0.082(9) 0.067(7) 0.028(6) 0.022(5) 0.036(6)

loop_
_atom_type_symbol
_atom_type_description
_atom_type_scat_dispersion_real
_atom_type_scat_dispersion_imag
_atom_type_scat_source
C C 0.0033 0.0016 'International Tables Vol C Tables 4.2.6.8 and 6.1.1.4'
H H 0.0000 0.0000 'International Tables Vol C Tables 4.2.6.8 and 6.1.1.4'
N N 0.0061 0.0033 'International Tables Vol C Tables 4.2.6.8 and 6.1.1.4'
Ga Ga 0.2307 1.6083 'International Tables Vol C Tables 4.2.6.8 and 6.1.1.4'
I I -0.4742 1.8119 'International Tables Vol C Tables 4.2.6.8 and 6.1.1.4'

loop_
_geom_angle_atom_site_label_1
_geom_angle_atom_site_label_2
_geom_angle_atom_site_label_3
_geom_angle
_geom_angle_site_symmetry_1
_geom_angle_site_symmetry_3
_geom_angle_publ_flag
N2 Ga1 N1 77.4(2) . . ?
N2 Ga1 N3 77.3(2) . . ?
N1 Ga1 N3 154.6(2) . . ?
N2 Ga1 I2 120.29(15) . . ?
N1 Ga1 I2 96.75(15) . . ?
N3 Ga1 I2 97.32(15) . . ?
N2 Ga1 I1 122.34(15) . . ?
N1 Ga1 I1 97.08(15) . . ?
N3 Ga1 I1 95.11(15) . . ?
I2 Ga1 I1 117.37(4) . . ?
C1 N1 C5 118.9(6) . . ?
C1 N1 Ga1 124.5(5) . . ?
C5 N1 Ga1 116.6(4) . . ?
C6 N2 C10 121.2(5) . . ?
C6 N2 Ga1 119.2(4) . . ?
C10 N2 Ga1 119.6(4) . . ?
C15 N3 C11 119.9(6) . . ?
C15 N3 Ga1 125.1(4) . . ?
C11 N3 Ga1 114.9(4) . . ?
N1 C1 C2 121.5(6) . . ?
C1 C2 C3 119.7(6) . . ?
C2 C3 C4 119.2(7) . . ?
C5 C4 C3 118.6(6) . . ?
N1 C5 C4 122.1(5) . . ?
N1 C5 C6 112.4(6) . . ?
C4 C5 C6 125.4(6) . . ?
N2 C6 C7 120.7(6) . . ?
N2 C6 C5 114.1(5) . . ?
C7 C6 C5 125.2(6) . . ?
C6 C7 C8 119.6(6) . . ?
C9 C8 C7 117.3(6) . . ?
C9 C8 C16 121.3(5) . . ?
C7 C8 C16 121.4(6) . . ?
C10 C9 C8 120.9(6) . . ?
N2 C10 C9 120.1(6) . . ?
N2 C10 C11 114.3(5) . . ?
C9 C10 C11 125.5(6) . . ?
N3 C11 C12 121.1(6) . . ?
N3 C11 C10 113.6(5) . . ?
C12 C11 C10 125.3(6) . . ?
C11 C12 C13 118.1(6) . . ?
C14 C13 C12 120.2(7) . . ?
C13 C14 C15 119.7(7) . . ?
N3 C15 C14 120.9(6) . . ?
C21 C16 C17 117.6(6) . . ?
C21 C16 C8 121.1(6) . . ?
C17 C16 C8 121.2(6) . . ?
C18 C17 C16 121.0(6) . . ?
C17 C18 C19 120.8(7) . . ?
C20 C19 C18 118.6(6) . . ?
C19 C20 C21 121.6(6) . . ?
C20 C21 C16 120.3(6) . . ?
N4 C23 C22 179.5(13) . . ?

loop_
_geom_bond_atom_site_label_1
_geom_bond_atom_site_label_2
_geom_bond_distance
_geom_bond_site_symmetry_2
_geom_bond_publ_flag
I1 Ga1 2.5389(11) . ?
I2 Ga1 2.5144(12) . ?
Ga1 N2 2.007(5) . ?
Ga1 N1 2.087(5) . ?
Ga1 N3 2.121(5) . ?
N1 C1 1.357(8) . ?
N1 C5 1.362(8) . ?
N2 C6 1.343(8) . ?
N2 C10 1.350(8) . ?
N3 C15 1.331(8) . ?
N3 C11 1.373(8) . ?
N4 C23 1.141(13) . ?
C1 C2 1.368(10) . ?
C2 C3 1.386(10) . ?
C3 C4 1.395(9) . ?
C4 C5 1.372(9) . ?
C5 C6 1.491(8) . ?
C6 C7 1.383(9) . ?
C7 C8 1.412(8) . ?
C8 C9 1.396(9) . ?
C8 C16 1.479(9) . ?
C9 C10 1.374(9) . ?
C10 C11 1.470(9) . ?
C11 C12 1.376(9) . ?
C12 C13 1.391(10) . ?
C13 C14 1.362(10) . ?
C14 C15 1.380(9) . ?
C16 C21 1.399(9) . ?
C16 C17 1.407(9) . ?
C17 C18 1.379(9) . ?
C18 C19 1.385(10) . ?
C19 C20 1.379(10) . ?
C20 C21 1.386(9) . ?
C22 C23 1.458(15) . ?
